data_7231302
loop_
_publ_author_name
'Saavedra-Olavarr\'ia, Jorge'
'Madrid-Rojas, Mat\'ias'
'Almodovar, Iriux'
'Hermosilla-Ib\'a\~nez, Patricio'
'P\'erez, Edwin G.'

_publ_section_title
;
 Synthesis of \b-alkoxy-N-protected phenethylamines via one-pot
 copper-catalyzed aziridination and ring opening
;
_journal_issue 49
_journal_name_full 'RSC Advances'
_journal_page_first 27919
_journal_paper_doi 10.1039/C8RA03815E
_journal_volume 8
_journal_year 2018
_chemical_formula_moiety 'C21 H29 N O3 S'
_chemical_formula_sum 'C21 H29 N O3 S'
_chemical_formula_weight 375.51
_space_group_crystal_system monoclinic
_space_group_IT_number 14
_space_group_name_Hall '-P 2yn'
_space_group_name_H-M_alt 'P 1 21/n 1'
_symmetry_space_group_name_Hall '-P 2yn'
_symmetry_space_group_name_H-M 'P 1 21/n 1'
_atom_sites_solution_hydrogens mixed
_audit_creation_method SHELXL-2017/1
_audit_update_record
;
2018-04-08 deposited with the CCDC.
2018-07-27 downloaded from the CCDC.
;
_cell_angle_alpha 90
_cell_angle_beta 102.655(3)
_cell_angle_gamma 90
_cell_formula_units_Z 4
_cell_length_a 9.906(3)
_cell_length_b 20.872(5)
_cell_length_c 10.617(3)
_cell_measurement_reflns_used 5084
_cell_measurement_temperature 296(2)
_cell_measurement_theta_max 23.784
_cell_measurement_theta_min 2.195
_cell_volume 2141.8(10)
_computing_cell_refinement 'Bruker SMART'
_computing_data_collection 'Bruker SMART'
_computing_data_reduction 'Bruker SAINT'
_computing_molecular_graphics 'Bruker SHELXTL'
_computing_publication_material 'Bruker SHELXTL'
_computing_structure_refinement 'SHELXL-2017/1 (Sheldrick, 2017)'
_computing_structure_solution 'Bruker SHELXTL'
_diffrn_ambient_temperature 296(2)
_diffrn_measured_fraction_theta_full 1.000
_diffrn_measured_fraction_theta_max 0.999
_diffrn_measurement_device_type 'Bruker Smart Apex II'
_diffrn_measurement_method 'phi and omega scans'
_diffrn_radiation_type MoK\a
_diffrn_radiation_wavelength 0.71073
_diffrn_reflns_av_R_equivalents 0.0567
_diffrn_reflns_av_unetI/netI 0.0429
_diffrn_reflns_Laue_measured_fraction_full 1.000
_diffrn_reflns_Laue_measured_fraction_max 0.999
_diffrn_reflns_limit_h_max 12
_diffrn_reflns_limit_h_min -12
_diffrn_reflns_limit_k_max 25
_diffrn_reflns_limit_k_min -25
_diffrn_reflns_limit_l_max 12
_diffrn_reflns_limit_l_min -13
_diffrn_reflns_number 21336
_diffrn_reflns_point_group_measured_fraction_full 1.000
_diffrn_reflns_point_group_measured_fraction_max 0.999
_diffrn_reflns_theta_full 25.242
_diffrn_reflns_theta_max 25.997
_diffrn_reflns_theta_min 1.951
_diffrn_source 'fine-focus sealed tube'
_exptl_absorpt_coefficient_mu 0.170
_exptl_absorpt_correction_type analytical
_exptl_absorpt_process_details 'Bruker SADABS'
_exptl_crystal_colour colourless
_exptl_crystal_density_diffrn 1.165
_exptl_crystal_description block
_exptl_crystal_F_000 808
_exptl_crystal_size_max 0.889
_exptl_crystal_size_mid 0.655
_exptl_crystal_size_min 0.240
_exptl_transmission_factor_max 0.96
_exptl_transmission_factor_min 0.87
_refine_diff_density_max 0.483
_refine_diff_density_min -0.237
_refine_diff_density_rms 0.046
_refine_ls_extinction_method none
_refine_ls_goodness_of_fit_ref 1.000
_refine_ls_hydrogen_treatment mixed
_refine_ls_matrix_type full
_refine_ls_number_parameters 244
_refine_ls_number_reflns 4200
_refine_ls_number_restraints 0
_refine_ls_restrained_S_all 1.000
_refine_ls_R_factor_all 0.0927
_refine_ls_R_factor_gt 0.0640
_refine_ls_shift/su_max 0.000
_refine_ls_shift/su_mean 0.000
_refine_ls_structure_factor_coef Fsqd
_refine_ls_weighting_details 'w=1/[\s^2^(Fo^2^)+(0.1055P)^2^+1.4110P] where P=(Fo^2^+2Fc^2^)/3'
_refine_ls_weighting_scheme calc
_refine_ls_wR_factor_gt 0.1846
_refine_ls_wR_factor_ref 0.2161
_reflns_Friedel_coverage 0.000
_reflns_number_gt 2836
_reflns_number_total 4200
_reflns_threshold_expression 'I > 2\s(I)'
_cod_data_source_file c8ra03815e2.cif
_cod_data_source_block Edwin_JSO238_PHI
_cod_depositor_comments
;
The following automatic conversions were performed:

'_exptl_absorpt_correction_type' value 'ANALYTICAL' changed to
'analytical' according to
/home/data/users/saulius/crontab/automatic-downloads/rss-feeds/RSC/lib/dictionaries/cif_core.dic
dictionary named 'cif_core.dic' version 2.4.2 from 2011-04-26.

Automatic conversion script
Id: cif_fix_values 4973 2017-02-22 13:04:09Z antanas 
;
_cod_original_cell_volume 2141.9(9)
_cod_database_code 7231302
_shelx_shelxl_version_number 2017/1
_shelx_space_group_comment
;
The symmetry employed for this shelxl refinement is uniquely defined
by the following loop, which should always be used as a source of
symmetry information in preference to the above space-group names.
They are only intended as comments.
;

loop_
_space_group_symop_operation_xyz
'x, y, z'
'-x+1/2, y+1/2, -z+1/2'
'-x, -y, -z'
'x-1/2, -y-1/2, z-1/2'

loop_
_atom_site_label
_atom_site_type_symbol
_atom_site_fract_x
_atom_site_fract_y
_atom_site_fract_z
_atom_site_U_iso_or_equiv
_atom_site_adp_type
_atom_site_occupancy
_atom_site_site_symmetry_order
_atom_site_calc_flag
_atom_site_refinement_flags_posn
_atom_site_refinement_flags_adp
S1 S 0.01932(8) 0.06084(4) 0.82354(8) 0.0619(3) Uani 1 1 d . .
O1 O 0.3862(2) 0.04394(11) 1.1254(2) 0.0679(6) Uani 1 1 d . .
O2 O -0.0988(2) 0.03618(13) 0.8641(2) 0.0780(7) Uani 1 1 d . .
N1 N 0.1376(3) 0.07037(15) 0.9532(3) 0.0624(7) Uani 1 1 d . .
C2 C 0.7193(3) 0.22003(14) 1.0484(3) 0.0613(8) Uani 1 1 d . .
O3 O 0.0089(3) 0.12013(11) 0.7541(2) 0.0781(7) Uani 1 1 d . .
C12 C 0.0774(3) 0.00209(15) 0.7291(3) 0.0595(8) Uani 1 1 d . .
C11 C 0.2670(3) 0.10110(18) 0.9449(3) 0.0684(9) Uani 1 1 d . .
H11A H 0.248529 0.143575 0.908055 0.082 Uiso 1 1 calc R U
H11B H 0.312528 0.076331 0.888956 0.082 Uiso 1 1 calc R U
C5 C 0.4883(3) 0.14431(15) 1.0715(3) 0.0613(8) Uani 1 1 d . .
C6 C 0.5930(3) 0.11970(15) 1.0193(3) 0.0697(9) Uani 1 1 d . .
H6 H 0.587977 0.077321 0.991627 0.084 Uiso 1 1 calc R U
C8 C 0.3598(3) 0.10599(16) 1.0774(3) 0.0655(8) Uani 1 1 d . .
H8 H 0.309404 0.128905 1.133289 0.079 Uiso 1 1 calc R U
C13 C 0.1415(3) 0.01894(18) 0.6308(4) 0.0739(9) Uani 1 1 d . .
H13 H 0.150990 0.061976 0.611723 0.089 Uiso 1 1 calc R U
C4 C 0.5022(4) 0.20671(16) 1.1135(4) 0.0779(10) Uani 1 1 d . .
H4 H 0.433938 0.224708 1.150140 0.093 Uiso 1 1 calc R U
C14 C 0.1909(4) -0.0271(2) 0.5611(4) 0.0821(10) Uani 1 1 d . .
H14 H 0.232681 -0.014828 0.494516 0.099 Uiso 1 1 calc R U
C15 C 0.1804(4) -0.0911(2) 0.5873(3) 0.0779(10) Uani 1 1 d . .
C7 C 0.7055(3) 0.15658(16) 1.0072(3) 0.0690(9) Uani 1 1 d . .
H7 H 0.773711 0.138521 0.970510 0.083 Uiso 1 1 calc R U
C3 C 0.6149(4) 0.24323(16) 1.1026(4) 0.0800(11) Uani 1 1 d . .
H3 H 0.620635 0.285151 1.133059 0.096 Uiso 1 1 calc R U
C10 C 0.4521(4) -0.0277(2) 1.3006(4) 0.0900(12) Uani 1 1 d . .
H10A H 0.369859 -0.051837 1.265908 0.135 Uiso 1 1 calc R U
H10B H 0.472747 -0.030508 1.393099 0.135 Uiso 1 1 calc R U
H10C H 0.528008 -0.044877 1.268481 0.135 Uiso 1 1 calc R U
C1 C 0.8412(4) 0.26187(17) 1.0352(4) 0.0807(10) Uani 1 1 d . .
C9 C 0.4304(5) 0.0395(2) 1.2614(4) 0.0916(12) Uani 1 1 d . .
H9A H 0.361227 0.058352 1.302041 0.110 Uiso 1 1 calc R U
H9B H 0.516017 0.063161 1.289594 0.110 Uiso 1 1 calc R U
C17 C 0.0612(5) -0.06139(19) 0.7540(4) 0.0947(13) Uani 1 1 d . .
H17 H 0.016321 -0.073558 0.818546 0.114 Uiso 1 1 calc R U
C18 C 0.2390(5) -0.1419(3) 0.5150(5) 0.1112(16) Uani 1 1 d . .
H18A H 0.331019 -0.152359 0.560858 0.167 Uiso 1 1 calc R U
H18B H 0.241691 -0.126306 0.430504 0.167 Uiso 1 1 calc R U
H18C H 0.181845 -0.179413 0.507343 0.167 Uiso 1 1 calc R U
C16 C 0.1116(6) -0.1073(2) 0.6829(4) 0.1031(14) Uani 1 1 d . .
H16 H 0.099028 -0.150377 0.699673 0.124 Uiso 1 1 calc R U
C21 C 0.9654(6) 0.2237(3) 1.0250(10) 0.202(4) Uani 1 1 d . .
H21A H 0.948121 0.201713 0.943632 0.303 Uiso 1 1 calc R U
H21B H 0.984787 0.192941 1.093920 0.303 Uiso 1 1 calc R U
H21C H 1.043300 0.251748 1.031050 0.303 Uiso 1 1 calc R U
C20 C 0.8914(8) 0.3011(4) 1.1557(9) 0.212(4) Uani 1 1 d . .
H20A H 0.975248 0.322884 1.150142 0.319 Uiso 1 1 calc R U
H20B H 0.908750 0.273400 1.229681 0.319 Uiso 1 1 calc R U
H20C H 0.822118 0.332031 1.164049 0.319 Uiso 1 1 calc R U
C19 C 0.7998(9) 0.3046(5) 0.9271(11) 0.303(8) Uani 1 1 d . .
H19A H 0.820781 0.285417 0.851426 0.455 Uiso 1 1 calc R U
H19B H 0.849002 0.344332 0.945104 0.455 Uiso 1 1 calc R U
H19C H 0.702180 0.312442 0.912745 0.455 Uiso 1 1 calc R U
H1 H 0.152(4) 0.036(2) 0.991(4) 0.097(14) Uiso 1 1 d . .

loop_
_atom_site_aniso_label
_atom_site_aniso_U_11
_atom_site_aniso_U_22
_atom_site_aniso_U_33
_atom_site_aniso_U_23
_atom_site_aniso_U_13
_atom_site_aniso_U_12
S1 0.0491(4) 0.0702(5) 0.0634(5) 0.0122(4) 0.0060(3) 0.0012(3)
O1 0.0700(14) 0.0726(14) 0.0594(13) 0.0000(10) 0.0106(11) -0.0104(11)
O2 0.0472(12) 0.1010(18) 0.0849(16) 0.0138(14) 0.0125(11) -0.0003(11)
N1 0.0521(15) 0.0751(18) 0.0579(16) 0.0115(14) 0.0079(12) -0.0051(12)
C2 0.0705(19) 0.0498(16) 0.066(2) -0.0039(14) 0.0212(16) -0.0048(14)
O3 0.0816(16) 0.0692(14) 0.0771(16) 0.0171(12) 0.0036(12) 0.0071(12)
C12 0.0498(16) 0.0694(19) 0.0542(17) 0.0107(15) 0.0002(13) -0.0009(13)
C11 0.0606(19) 0.087(2) 0.0573(19) 0.0056(16) 0.0112(15) -0.0135(16)
C5 0.0586(18) 0.0579(17) 0.0654(19) -0.0047(14) 0.0089(15) -0.0019(13)
C6 0.070(2) 0.0501(17) 0.086(2) -0.0196(16) 0.0103(17) -0.0084(15)
C8 0.0594(18) 0.0631(18) 0.072(2) -0.0054(16) 0.0103(16) -0.0065(14)
C13 0.063(2) 0.078(2) 0.081(2) 0.0089(19) 0.0162(18) -0.0130(17)
C4 0.084(2) 0.0582(19) 0.101(3) -0.0127(18) 0.039(2) -0.0042(17)
C14 0.066(2) 0.104(3) 0.079(2) -0.004(2) 0.0209(19) -0.009(2)
C15 0.062(2) 0.101(3) 0.061(2) -0.004(2) -0.0062(17) 0.0130(19)
C7 0.0627(19) 0.0613(18) 0.085(2) -0.0181(16) 0.0202(17) 0.0000(15)
C3 0.094(3) 0.0493(17) 0.107(3) -0.0185(18) 0.043(2) -0.0090(17)
C10 0.089(3) 0.107(3) 0.073(2) 0.014(2) 0.013(2) 0.002(2)
C1 0.089(3) 0.059(2) 0.101(3) 0.0030(19) 0.036(2) -0.0132(17)
C9 0.102(3) 0.092(3) 0.067(2) -0.004(2) -0.011(2) 0.002(2)
C17 0.139(4) 0.070(2) 0.084(3) 0.019(2) 0.045(3) 0.004(2)
C18 0.097(3) 0.125(4) 0.101(3) -0.030(3) -0.001(3) 0.023(3)
C16 0.149(4) 0.070(2) 0.090(3) 0.012(2) 0.026(3) 0.008(3)
C21 0.124(5) 0.097(4) 0.426(13) -0.003(6) 0.151(7) -0.025(3)
C20 0.182(7) 0.210(8) 0.271(10) -0.125(7) 0.104(7) -0.135(6)
C19 0.186(8) 0.358(14) 0.333(13) 0.264(12) -0.016(8) -0.107(9)

loop_
_atom_type_symbol
_atom_type_description
_atom_type_scat_dispersion_real
_atom_type_scat_dispersion_imag
_atom_type_scat_source
C C 0.0033 0.0016 'International Tables Vol C Tables 4.2.6.8 and 6.1.1.4'
H H 0.0000 0.0000 'International Tables Vol C Tables 4.2.6.8 and 6.1.1.4'
N N 0.0061 0.0033 'International Tables Vol C Tables 4.2.6.8 and 6.1.1.4'
O O 0.0106 0.0060 'International Tables Vol C Tables 4.2.6.8 and 6.1.1.4'
S S 0.1246 0.1234 'International Tables Vol C Tables 4.2.6.8 and 6.1.1.4'

loop_
_geom_angle_atom_site_label_1
_geom_angle_atom_site_label_2
_geom_angle_atom_site_label_3
_geom_angle
O2 S1 O3 119.65(15)
O2 S1 N1 106.09(15)
O3 S1 N1 106.84(16)
O2 S1 C12 108.21(16)
O3 S1 C12 107.76(15)
N1 S1 C12 107.79(15)
C8 O1 C9 115.1(3)
C11 N1 S1 119.2(2)
C11 N1 H1 111(3)
S1 N1 H1 109(3)
C3 C2 C7 115.8(3)
C3 C2 C1 121.4(3)
C7 C2 C1 122.8(3)
C17 C12 C13 119.1(3)
C17 C12 S1 119.9(3)
C13 C12 S1 121.0(3)
N1 C11 C8 109.8(3)
N1 C11 H11A 109.7
C8 C11 H11A 109.7
N1 C11 H11B 109.7
C8 C11 H11B 109.7
H11A C11 H11B 108.2
C4 C5 C6 116.9(3)
C4 C5 C8 120.8(3)
C6 C5 C8 122.2(3)
C5 C6 C7 121.5(3)
C5 C6 H6 119.2
C7 C6 H6 119.2
O1 C8 C11 107.8(3)
O1 C8 C5 114.4(3)
C11 C8 C5 110.1(3)
O1 C8 H8 108.1
C11 C8 H8 108.1
C5 C8 H8 108.1
C14 C13 C12 120.5(4)
C14 C13 H13 119.7
C12 C13 H13 119.7
C5 C4 C3 121.5(3)
C5 C4 H4 119.2
C3 C4 H4 119.2
C13 C14 C15 121.5(4)
C13 C14 H14 119.3
C15 C14 H14 119.3
C14 C15 C16 117.3(4)
C14 C15 C18 121.9(4)
C16 C15 C18 120.8(4)
C6 C7 C2 121.7(3)
C6 C7 H7 119.2
C2 C7 H7 119.2
C2 C3 C4 122.5(3)
C2 C3 H3 118.8
C4 C3 H3 118.8
C9 C10 H10A 109.5
C9 C10 H10B 109.5
H10A C10 H10B 109.5
C9 C10 H10C 109.5
H10A C10 H10C 109.5
H10B C10 H10C 109.5
C19 C1 C21 111.7(7)
C19 C1 C20 108.9(7)
C21 C1 C20 103.2(6)
C19 C1 C2 109.7(4)
C21 C1 C2 112.6(3)
C20 C1 C2 110.7(4)
O1 C9 C10 110.2(3)
O1 C9 H9A 109.6
C10 C9 H9A 109.6
O1 C9 H9B 109.6
C10 C9 H9B 109.6
H9A C9 H9B 108.1
C12 C17 C16 119.7(4)
C12 C17 H17 120.2
C16 C17 H17 120.2
C15 C18 H18A 109.5
C15 C18 H18B 109.5
H18A C18 H18B 109.5
C15 C18 H18C 109.5
H18A C18 H18C 109.5
H18B C18 H18C 109.5
C17 C16 C15 121.8(4)
C17 C16 H16 119.1
C15 C16 H16 119.1
C1 C21 H21A 109.5
C1 C21 H21B 109.5
H21A C21 H21B 109.5
C1 C21 H21C 109.5
H21A C21 H21C 109.5
H21B C21 H21C 109.5
C1 C20 H20A 109.5
C1 C20 H20B 109.5
H20A C20 H20B 109.5
C1 C20 H20C 109.5
H20A C20 H20C 109.5
H20B C20 H20C 109.5
C1 C19 H19A 109.5
C1 C19 H19B 109.5
H19A C19 H19B 109.5
C1 C19 H19C 109.5
H19A C19 H19C 109.5
H19B C19 H19C 109.5

loop_
_geom_bond_atom_site_label_1
_geom_bond_atom_site_label_2
_geom_bond_distance
S1 O2 1.428(2)
S1 O3 1.432(2)
S1 N1 1.613(3)
S1 C12 1.759(3)
O1 C8 1.395(4)
O1 C9 1.417(4)
N1 C11 1.453(4)
N1 H1 0.83(4)
C2 C3 1.378(5)
C2 C7 1.392(4)
C2 C1 1.521(5)
C12 C17 1.367(5)
C12 C13 1.381(5)
C11 C8 1.506(4)
C11 H11A 0.9700
C11 H11B 0.9700
C5 C4 1.374(4)
C5 C6 1.378(4)
C5 C8 1.516(4)
C6 C7 1.384(5)
C6 H6 0.9300
C8 H8 0.9800
C13 C14 1.368(5)
C13 H13 0.9300
C4 C3 1.377(5)
C4 H4 0.9300
C14 C15 1.373(6)
C14 H14 0.9300
C15 C16 1.382(6)
C15 C18 1.498(5)
C7 H7 0.9300
C3 H3 0.9300
C10 C9 1.466(6)
C10 H10A 0.9600
C10 H10B 0.9600
C10 H10C 0.9600
C1 C19 1.439(8)
C1 C21 1.490(7)
C1 C20 1.509(8)
C9 H9A 0.9700
C9 H9B 0.9700
C17 C16 1.380(6)
C17 H17 0.9300
C18 H18A 0.9600
C18 H18B 0.9600
C18 H18C 0.9600
C16 H16 0.9300
C21 H21A 0.9600
C21 H21B 0.9600
C21 H21C 0.9600
C20 H20A 0.9600
C20 H20B 0.9600
C20 H20C 0.9600
C19 H19A 0.9600
C19 H19B 0.9600
C19 H19C 0.9600
